data_1574980
loop_
_publ_author_name
'Ghosh, Moushakhi'
'Gaurav, Kumar'
'Panwaria, Prakash'
'Panday, Rishukumar'
'Tothadi, Srinu'
'Khan, Shabana'

_publ_section_title
;
 Driving diverse bond functionalisation with <i>N</i>-heterocyclic
 silylene-coinage metal-aryl complexes.
;
_journal_issue 32
_journal_name_full 'Chemical science'
_journal_page_first 14518
_journal_page_last 14533
_journal_paper_doi 10.1039/d5sc00879d
_journal_volume 16
_journal_year 2025
_chemical_formula_moiety '4(C30 H49 N3 Si2), 1[C7H8]'
_chemical_formula_sum 'C127 H196 N12 Si8'
_chemical_formula_weight 2115.67
_space_group_crystal_system monoclinic
_space_group_IT_number 14
_space_group_name_Hall '-P 2yn'
_space_group_name_H-M_alt 'P 1 21/n 1'
_atom_sites_solution_hydrogens geom
_audit_creation_date 2025-05-12
_audit_creation_method
;
Olex2 1.3
(compiled 2020.11.12 svn.r5f609507 for OlexSys, GUI svn.r6408)
;
_audit_update_record
;
2025-05-13 deposited with the CCDC.	2025-06-30 downloaded from the CCDC.
;
_cell_angle_alpha 90
_cell_angle_beta 102.573(7)
_cell_angle_gamma 90
_cell_formula_units_Z 2
_cell_length_a 10.070(4)
_cell_length_b 39.582(15)
_cell_length_c 16.882(6)
_cell_measurement_reflns_used 9765
_cell_measurement_temperature 273(2)
_cell_measurement_theta_max 28.58
_cell_measurement_theta_min 2.47
_cell_volume 6568(4)
_computing_cell_refinement 'SAINT V8.40A (Bruker, 2019)'
_computing_data_reduction 'SAINT V8.40A (Bruker, 2019)'
_computing_molecular_graphics 'Olex2 1.3 (Dolomanov et al., 2009)'
_computing_publication_material 'Olex2 1.3 (Dolomanov et al., 2009)'
_computing_structure_refinement 'XL  (Sheldrick, 2008)'
_computing_structure_solution 'SHELXT 2014/5 (Sheldrick, 2014)'
_diffrn_ambient_temperature 273.15
_diffrn_measured_fraction_theta_full 1.000
_diffrn_measured_fraction_theta_max 0.987
_diffrn_measurement_device_type 'Bruker APEX-II CCD'
_diffrn_measurement_method '\f and \w scans'
_diffrn_radiation_type MoK\a
_diffrn_radiation_wavelength 0.71073
_diffrn_reflns_av_R_equivalents 0.0627
_diffrn_reflns_av_unetI/netI 0.0382
_diffrn_reflns_Laue_measured_fraction_full 1.000
_diffrn_reflns_Laue_measured_fraction_max 0.987
_diffrn_reflns_limit_h_max 13
_diffrn_reflns_limit_h_min -13
_diffrn_reflns_limit_k_max 53
_diffrn_reflns_limit_k_min -53
_diffrn_reflns_limit_l_max 22
_diffrn_reflns_limit_l_min -23
_diffrn_reflns_number 135403
_diffrn_reflns_point_group_measured_fraction_full 1.000
_diffrn_reflns_point_group_measured_fraction_max 0.987
_diffrn_reflns_theta_full 25.242
_diffrn_reflns_theta_max 29.036
_diffrn_reflns_theta_min 1.029
_diffrn_source_current 19.0
_diffrn_source_power 0.76
_diffrn_source_voltage 40.0
_diffrn_standards_number 0
_exptl_absorpt_coefficient_mu 0.131
_exptl_absorpt_correction_T_max 0.7457
_exptl_absorpt_correction_T_min 0.6465
_exptl_absorpt_correction_type none
_exptl_absorpt_process_details
;
SADABS-2016/2 (Bruker,2016/2) was used for absorption correction.
wR2(int) was 0.1174 before and 0.0689 after correction.
The Ratio of minimum to maximum transmission is 0.8670.
The \l/2 correction factor is Not present.
;
_exptl_crystal_density_diffrn 1.070
_exptl_crystal_description block
_exptl_crystal_F_000 2308
_refine_diff_density_max 0.807
_refine_diff_density_min -0.406
_refine_diff_density_rms 0.056
_refine_ls_extinction_method none
_refine_ls_goodness_of_fit_ref 1.127
_refine_ls_hydrogen_treatment constr
_refine_ls_matrix_type full
_refine_ls_number_parameters 720
_refine_ls_number_reflns 17298
_refine_ls_number_restraints 178
_refine_ls_restrained_S_all 1.180
_refine_ls_R_factor_all 0.0773
_refine_ls_R_factor_gt 0.0608
_refine_ls_shift/su_max 0.002
_refine_ls_shift/su_mean 0.000
_refine_ls_structure_factor_coef Fsqd
_refine_ls_weighting_details 'w=1/[\s^2^(Fo^2^)+(0.0426P)^2^+6.1342P] where P=(Fo^2^+2Fc^2^)/3'
_refine_ls_weighting_scheme calc
_refine_ls_wR_factor_gt 0.1349
_refine_ls_wR_factor_ref 0.1438
_reflns_Friedel_coverage 0.000
_reflns_number_gt 14173
_reflns_number_total 17298
_reflns_threshold_expression 'I > 2\s(I)'
_cod_data_source_file d5sc00879d2.cif
_cod_data_source_block a1_a_CCDC6
_cod_depositor_comments 'Adding full bibliography for 1574965--1574988.cif.'
_cod_database_code 1574980
_shelx_shelxl_version_number 2014/7
_shelx_space_group_comment
;
The symmetry employed for this shelxl refinement is uniquely defined
by the following loop, which should always be used as a source of
symmetry information in preference to the above space-group names.
They are only intended as comments.
;
_olex2_refinement_description
;
1. Restrained distances
 C1A-C1B
 1.51 with sigma of 0.02
 C1B-C1C = C1B-C1G = C1D-C1E
 1.39 with sigma of 0.02
 C1C-C1D = C1E-C1F = C1F-C1G
 1.38 with sigma of 0.02
 C1A-C1C = C1A-C1G
 2.52 with sigma of 0.04
 C1B-C1D
 2.42 with sigma of 0.04
 C1B-C1F
 2.41 with sigma of 0.04
 C1C-C1E
 2.39 with sigma of 0.04
 C1D-C1F = C1E-C1G
 2.4 with sigma of 0.04
 C1B-C1C \\sim C1C-C1D \\sim C1D-C1E \\sim C1E-C1F \\sim C1F-C1G \\sim C1G-C1B
 with sigma of 0.02
 C1B-C1F \\sim C1B-C1D \\sim C1G-C1E \\sim C1C-C1G \\sim C1D-C1F \\sim C1C-C1E
 with sigma of 0.04
 C1A-C1G \\sim C1A-C1C
 with sigma of 0.04
2. Restrained planarity
 C1A, C1B, C1C, C1D, C1E, C1F, C1G
 with sigma of 0.1
3. Uiso/Uaniso restraints and constraints
C1A \\sim C1B \\sim C1C \\sim C1D \\sim C1E \\sim C1F \\sim C1G: within 2A with
sigma of 0.04 and sigma for terminal atoms of 0.08 within 2A
Uanis(C1A) \\sim Ueq, Uanis(C1B) \\sim Ueq, Uanis(C1G) \\sim Ueq, Uanis(C1F)
\\sim Ueq, Uanis(C1E) \\sim Ueq, Uanis(C1D) \\sim Ueq, Uanis(C1C) \\sim Ueq:
with sigma of 0.005 and sigma for terminal atoms of 0.01
4. Rigid body (RIGU) restrains
 C1A, C1B, C1C, C1D, C1E, C1F, C1G
 with sigma for 1-2 distances of 0.004 and sigma for 1-3 distances of 0.004
5. Others
 Fixed Sof: C1A(0.5) C1B(0.5) C1C(0.5) C1D(0.5) C1E(0.5) C1F(0.5) C1G(0.5)
6.a Ternary CH refined with riding coordinates:
 C25(H25), C28(H28), C52(H52), C55(H55)
6.b Aromatic/amide H refined with riding coordinates:
 C3(H3), C5(H5), C4(H4), C7(H7), C6(H6), C21(H21), C22(H22), C23(H23),
 C33(H33), C34(H34), C35(H35), C36(H36), C37(H37), C48(H48), C49(H49), C50(H50)
6.c Idealised Me refined as rotating group:
 C9(H9A,H9B,H9C), C10(H10A,H10B,H10C), C11(H11A,H11B,H11C), C13(H13A,H13B,
 H13C), C14(H14A,H14B,H14C), C15(H15A,H15B,H15C), C16(H16A,H16B,H16C), C18(H18A,
 H18B,H18C), C17(H17A,H17B,H17C), C26(H26A,H26B,H26C), C27(H27A,H27B,H27C),
 C29(H29A,H29B,H29C), C30(H30A,H30B,H30C), C39(H39A,H39B,H39C), C40(H40A,H40B,
 H40C), C41(H41A,H41B,H41C), C43(H43A,H43B,H43C), C44(H44A,H44B,H44C), C45(H45A,
 H45B,H45C), C53(H53A,H53B,H53C), C54(H54A,H54B,H54C), C56(H56A,H56B,H56C),
 C57(H57A,H57B,H57C), C58(H58A,H58B,H58C), C59(H59A,H59B,H59C), C60(H60A,H60B,
 H60C)
;
_olex2_submission_special_instructions 'No special instructions were received'

loop_
_space_group_symop_operation_xyz
'x, y, z'
'-x+1/2, y+1/2, -z+1/2'
'-x, -y, -z'
'x-1/2, -y-1/2, z-1/2'

loop_
_atom_site_label
_atom_site_type_symbol
_atom_site_fract_x
_atom_site_fract_y
_atom_site_fract_z
_atom_site_U_iso_or_equiv
_atom_site_adp_type
_atom_site_occupancy
_atom_site_site_symmetry_order
_atom_site_calc_flag
_atom_site_refinement_flags_posn
_atom_site_refinement_flags_adp
_atom_site_refinement_flags_occupancy
_atom_site_disorder_assembly
_atom_site_disorder_group
Si1 Si 0.12223(5) 0.67695(2) 0.35388(3) 0.01790(10) Uani 1 1 d . . . . .
C1 C 0.62325(17) 0.56028(4) 0.89438(10) 0.0181(3) Uani 1 1 d . . . . .
N1 N 0.11760(14) 0.69612(4) 0.25760(9) 0.0173(3) Uani 1 1 d . . . . .
Si3 Si 0.38229(5) 0.56494(2) 0.85938(3) 0.01694(10) Uani 1 1 d . . . . .
C3 C 0.81344(19) 0.54157(5) 1.01154(12) 0.0236(4) Uani 1 1 d . . . . .
H3 H 0.7496 0.5350 1.0409 0.028 Uiso 1 1 calc R U . . .
N3 N -0.01336(16) 0.70023(4) 0.39705(9) 0.0222(3) Uani 1 1 d . . . . .
Si2 Si -0.02220(5) 0.71118(2) 0.18439(3) 0.02364(11) Uani 1 1 d . . . . .
C2 C 0.77033(17) 0.55470(4) 0.93369(11) 0.0198(3) Uani 1 1 d . . . . .
N2 N -0.04424(16) 0.65071(4) 0.34319(10) 0.0233(3) Uani 1 1 d . . . . .
N5 N 0.53945(15) 0.53879(4) 0.84692(9) 0.0199(3) Uani 1 1 d . . . . .
C5 C 1.0473(2) 0.54746(5) 1.00170(16) 0.0354(5) Uani 1 1 d . . . . .
H5 H 1.1396 0.5452 1.0245 0.043 Uiso 1 1 calc R U . . .
Si4 Si 0.38975(5) 0.59847(2) 0.68731(3) 0.02302(11) Uani 1 1 d . . . . .
C4 C 0.9518(2) 0.53823(5) 1.04567(14) 0.0320(5) Uani 1 1 d . . . . .
H4 H 0.9801 0.5298 1.0981 0.038 Uiso 1 1 calc R U . . .
N4 N 0.30959(14) 0.58314(4) 0.76292(9) 0.0179(3) Uani 1 1 d . . . . .
C9 C 0.6086(2) 0.60482(5) 1.04701(12) 0.0297(4) Uani 1 1 d . . . . .
H9A H 0.5249 0.5944 1.0524 0.044 Uiso 1 1 calc R U . . .
H9B H 0.6272 0.6239 1.0828 0.044 Uiso 1 1 calc R U . . .
H9C H 0.6815 0.5888 1.0608 0.044 Uiso 1 1 calc R U . . .
C8 C 0.59610(19) 0.61655(5) 0.95931(11) 0.0221(4) Uani 1 1 d . . . . .
C7 C 0.8672(2) 0.56382(5) 0.89012(13) 0.0270(4) Uani 1 1 d . . . . .
H7 H 0.8396 0.5725 0.8379 0.032 Uiso 1 1 calc R U . . .
N6 N 0.55188(15) 0.58836(4) 0.90095(9) 0.0192(3) Uani 1 1 d . . . . .
C6 C 1.0056(2) 0.56003(5) 0.92420(15) 0.0339(5) Uani 1 1 d . . . . .
H6 H 1.0698 0.5660 0.8945 0.041 Uiso 1 1 calc R U . . .
C10 C 0.7303(2) 0.63256(5) 0.94887(13) 0.0324(5) Uani 1 1 d . . . . .
H10A H 0.7423 0.6540 0.9759 0.049 Uiso 1 1 calc R U . . .
H10B H 0.7277 0.6357 0.8922 0.049 Uiso 1 1 calc R U . . .
H10C H 0.8048 0.6180 0.9720 0.049 Uiso 1 1 calc R U . . .
C11 C 0.4843(2) 0.64329(5) 0.94132(13) 0.0317(4) Uani 1 1 d . . . . .
H11A H 0.3988 0.6332 0.9442 0.048 Uiso 1 1 calc R U . . .
H11B H 0.4789 0.6523 0.8879 0.048 Uiso 1 1 calc R U . . .
H11C H 0.5050 0.6611 0.9805 0.048 Uiso 1 1 calc R U . . .
C13 C 0.6984(2) 0.49710(5) 0.80340(14) 0.0339(5) Uani 1 1 d . . . . .
H13A H 0.6959 0.5112 0.7569 0.051 Uiso 1 1 calc R U . . .
H13B H 0.7051 0.4739 0.7884 0.051 Uiso 1 1 calc R U . . .
H13C H 0.7759 0.5030 0.8452 0.051 Uiso 1 1 calc R U . . .
C12 C 0.56761(19) 0.50229(5) 0.83487(12) 0.0245(4) Uani 1 1 d . . . . .
C14 C 0.5756(2) 0.48242(5) 0.91320(14) 0.0315(4) Uani 1 1 d . . . . .
H14A H 0.6500 0.4907 0.9541 0.047 Uiso 1 1 calc R U . . .
H14B H 0.5897 0.4589 0.9035 0.047 Uiso 1 1 calc R U . . .
H14C H 0.4922 0.4851 0.9313 0.047 Uiso 1 1 calc R U . . .
C15 C 0.4473(2) 0.48863(6) 0.77152(15) 0.0399(5) Uani 1 1 d . . . . .
H15A H 0.3647 0.4919 0.7901 0.060 Uiso 1 1 calc R U . . .
H15B H 0.4602 0.4649 0.7635 0.060 Uiso 1 1 calc R U . . .
H15C H 0.4415 0.5004 0.7212 0.060 Uiso 1 1 calc R U . . .
C16 C 0.5027(3) 0.56629(6) 0.65572(15) 0.0409(5) Uani 1 1 d . . . . .
H16A H 0.5736 0.5603 0.7014 0.061 Uiso 1 1 calc R U . . .
H16B H 0.5423 0.5754 0.6135 0.061 Uiso 1 1 calc R U . . .
H16C H 0.4505 0.5466 0.6359 0.061 Uiso 1 1 calc R U . . .
C18 C 0.2582(3) 0.61023(8) 0.59541(14) 0.0473(7) Uani 1 1 d . . . . .
H18A H 0.2029 0.5909 0.5765 0.071 Uiso 1 1 calc R U . . .
H18B H 0.3021 0.6179 0.5536 0.071 Uiso 1 1 calc R U . . .
H18C H 0.2020 0.6280 0.6089 0.071 Uiso 1 1 calc R U . . .
C17 C 0.4984(3) 0.63622(6) 0.72094(14) 0.0382(5) Uani 1 1 d . . . . .
H17A H 0.4449 0.6534 0.7392 0.057 Uiso 1 1 calc R U . . .
H17B H 0.5336 0.6447 0.6763 0.057 Uiso 1 1 calc R U . . .
H17C H 0.5725 0.6300 0.7645 0.057 Uiso 1 1 calc R U . . .
C19 C 0.16107(18) 0.58654(5) 0.74204(10) 0.0198(3) Uani 1 1 d . . . . .
C20 C 0.09807(19) 0.61698(5) 0.75697(12) 0.0258(4) Uani 1 1 d . . . . .
C21 C -0.0431(2) 0.62054(6) 0.73026(15) 0.0363(5) Uani 1 1 d . . . . .
H21 H -0.0839 0.6408 0.7398 0.044 Uiso 1 1 calc R U . . .
C22 C -0.1231(2) 0.59492(6) 0.69040(15) 0.0379(5) Uani 1 1 d . . . . .
H22 H -0.2165 0.5978 0.6728 0.046 Uiso 1 1 calc R U . . .
C23 C -0.0626(2) 0.56489(6) 0.67703(13) 0.0331(5) Uani 1 1 d . . . . .
H23 H -0.1165 0.5474 0.6509 0.040 Uiso 1 1 calc R U . . .
C24 C 0.07853(19) 0.56007(5) 0.70197(11) 0.0247(4) Uani 1 1 d . . . . .
C25 C 0.1355(2) 0.52618(5) 0.68669(14) 0.0324(5) Uani 1 1 d . . . . .
H25 H 0.2350 0.5278 0.7013 0.039 Uiso 1 1 calc R U . . .
C26 C 0.0952(3) 0.51512(9) 0.59776(18) 0.0624(8) Uani 1 1 d . . . . .
H26A H -0.0017 0.5123 0.5825 0.094 Uiso 1 1 calc R U . . .
H26B H 0.1391 0.4941 0.5910 0.094 Uiso 1 1 calc R U . . .
H26C H 0.1229 0.5320 0.5640 0.094 Uiso 1 1 calc R U . . .
C27 C 0.0918(3) 0.49959(6) 0.74194(19) 0.0467(6) Uani 1 1 d . . . . .
H27A H 0.1227 0.5062 0.7976 0.070 Uiso 1 1 calc R U . . .
H27B H 0.1310 0.4782 0.7334 0.070 Uiso 1 1 calc R U . . .
H27C H -0.0056 0.4978 0.7295 0.070 Uiso 1 1 calc R U . . .
C28 C 0.1768(2) 0.64626(5) 0.80263(14) 0.0309(4) Uani 1 1 d . . . . .
H28 H 0.2731 0.6398 0.8166 0.037 Uiso 1 1 calc R U . . .
C29 C 0.1309(3) 0.65277(6) 0.88183(17) 0.0430(6) Uani 1 1 d . . . . .
H29A H 0.0367 0.6592 0.8698 0.064 Uiso 1 1 calc R U . . .
H29B H 0.1847 0.6706 0.9113 0.064 Uiso 1 1 calc R U . . .
H29C H 0.1424 0.6326 0.9141 0.064 Uiso 1 1 calc R U . . .
C30 C 0.1651(3) 0.67853(6) 0.75177(19) 0.0470(6) Uani 1 1 d . . . . .
H30A H 0.1959 0.6742 0.7028 0.071 Uiso 1 1 calc R U . . .
H30B H 0.2201 0.6959 0.7822 0.071 Uiso 1 1 calc R U . . .
H30C H 0.0718 0.6857 0.7384 0.071 Uiso 1 1 calc R U . . .
C31 C -0.09140(18) 0.67250(5) 0.39059(10) 0.0212(4) Uani 1 1 d . . . . .
C32 C -0.21304(19) 0.66791(5) 0.42662(12) 0.0254(4) Uani 1 1 d . . . . .
C33 C -0.2075(2) 0.65380(6) 0.50265(13) 0.0343(5) Uani 1 1 d . . . . .
H33 H -0.1251 0.6463 0.5339 0.041 Uiso 1 1 calc R U . . .
C34 C -0.3262(3) 0.65105(8) 0.53154(16) 0.0497(7) Uani 1 1 d . . . . .
H34 H -0.3226 0.6418 0.5826 0.060 Uiso 1 1 calc R U . . .
C35 C -0.4496(3) 0.66185(7) 0.48552(18) 0.0507(7) Uani 1 1 d . . . . .
H35 H -0.5282 0.6599 0.5057 0.061 Uiso 1 1 calc R U . . .
C36 C -0.4562(2) 0.67555(7) 0.40977(16) 0.0409(5) Uani 1 1 d . . . . .
H36 H -0.5394 0.6825 0.3783 0.049 Uiso 1 1 calc R U . . .
C37 C -0.3383(2) 0.67895(6) 0.38055(13) 0.0317(4) Uani 1 1 d . . . . .
H37 H -0.3425 0.6887 0.3299 0.038 Uiso 1 1 calc R U . . .
C38 C -0.0037(2) 0.72696(5) 0.46012(12) 0.0293(4) Uani 1 1 d . . . . .
C39 C 0.0580(3) 0.71222(7) 0.54402(13) 0.0395(5) Uani 1 1 d . . . . .
H39A H -0.0036 0.6960 0.5584 0.059 Uiso 1 1 calc R U . . .
H39B H 0.0736 0.7301 0.5835 0.059 Uiso 1 1 calc R U . . .
H39C H 0.1428 0.7014 0.5427 0.059 Uiso 1 1 calc R U . . .
C40 C 0.0939(3) 0.75374(6) 0.44098(15) 0.0401(5) Uani 1 1 d . . . . .
H40A H 0.1791 0.7433 0.4386 0.060 Uiso 1 1 calc R U . . .
H40B H 0.1086 0.7707 0.4827 0.060 Uiso 1 1 calc R U . . .
H40C H 0.0554 0.7640 0.3896 0.060 Uiso 1 1 calc R U . . .
C41 C -0.1414(3) 0.74383(7) 0.46035(16) 0.0423(6) Uani 1 1 d . . . . .
H41A H -0.1847 0.7502 0.4060 0.063 Uiso 1 1 calc R U . . .
H41B H -0.1267 0.7636 0.4941 0.063 Uiso 1 1 calc R U . . .
H41C H -0.1984 0.7283 0.4811 0.063 Uiso 1 1 calc R U . . .
C42 C -0.0806(2) 0.61406(5) 0.33276(13) 0.0307(4) Uani 1 1 d . . . . .
C43 C -0.0288(3) 0.59509(6) 0.41246(16) 0.0444(6) Uani 1 1 d . . . . .
H43A H 0.0659 0.6000 0.4325 0.067 Uiso 1 1 calc R U . . .
H43B H -0.0406 0.5712 0.4032 0.067 Uiso 1 1 calc R U . . .
H43C H -0.0793 0.6022 0.4517 0.067 Uiso 1 1 calc R U . . .
C44 C -0.0073(3) 0.60010(6) 0.27007(17) 0.0451(6) Uani 1 1 d . . . . .
H44A H -0.0368 0.6120 0.2198 0.068 Uiso 1 1 calc R U . . .
H44B H -0.0277 0.5765 0.2618 0.068 Uiso 1 1 calc R U . . .
H44C H 0.0891 0.6030 0.2890 0.068 Uiso 1 1 calc R U . . .
C45 C -0.2344(2) 0.60824(6) 0.30231(16) 0.0417(6) Uani 1 1 d . . . . .
H45A H -0.2807 0.6137 0.3447 0.063 Uiso 1 1 calc R U . . .
H45B H -0.2507 0.5850 0.2871 0.063 Uiso 1 1 calc R U . . .
H45C H -0.2679 0.6224 0.2561 0.063 Uiso 1 1 calc R U . . .
C46 C 0.24872(17) 0.69936(4) 0.23406(10) 0.0176(3) Uani 1 1 d . . . . .
C47 C 0.31954(18) 0.73039(4) 0.24357(11) 0.0204(3) Uani 1 1 d . . . . .
C48 C 0.4388(2) 0.73360(5) 0.21478(13) 0.0274(4) Uani 1 1 d . . . . .
H48 H 0.4847 0.7542 0.2208 0.033 Uiso 1 1 calc R U . . .
C49 C 0.4905(2) 0.70722(6) 0.17767(13) 0.0302(4) Uani 1 1 d . . . . .
H49 H 0.5692 0.7100 0.1580 0.036 Uiso 1 1 calc R U . . .
C50 C 0.4236(2) 0.67673(5) 0.17021(13) 0.0306(4) Uani 1 1 d . . . . .
H50 H 0.4591 0.6587 0.1463 0.037 Uiso 1 1 calc R U . . .
C51 C 0.3034(2) 0.67224(5) 0.19771(12) 0.0247(4) Uani 1 1 d . . . . .
C52 C 0.2377(3) 0.63769(6) 0.18823(16) 0.0419(6) Uani 1 1 d . . . . .
H52 H 0.1572 0.6388 0.2119 0.050 Uiso 1 1 calc R U . . .
C53 C 0.1892(4) 0.62790(9) 0.0990(2) 0.0778(12) Uani 1 1 d . . . . .
H53A H 0.1297 0.6451 0.0712 0.117 Uiso 1 1 calc R U . . .
H53B H 0.1411 0.6068 0.0953 0.117 Uiso 1 1 calc R U . . .
H53C H 0.2662 0.6256 0.0745 0.117 Uiso 1 1 calc R U . . .
C54 C 0.3326(4) 0.61101(6) 0.2352(2) 0.0692(10) Uani 1 1 d . . . . .
H54A H 0.4133 0.6095 0.2139 0.104 Uiso 1 1 calc R U . . .
H54B H 0.2873 0.5895 0.2298 0.104 Uiso 1 1 calc R U . . .
H54C H 0.3568 0.6172 0.2915 0.104 Uiso 1 1 calc R U . . .
C55 C 0.2737(2) 0.76063(5) 0.28573(13) 0.0289(4) Uani 1 1 d . . . . .
H55 H 0.1889 0.7545 0.3016 0.035 Uiso 1 1 calc R U . . .
C56 C 0.3794(3) 0.76901(6) 0.36314(15) 0.0408(5) Uani 1 1 d . . . . .
H56A H 0.4629 0.7758 0.3491 0.061 Uiso 1 1 calc R U . . .
H56B H 0.3954 0.7494 0.3974 0.061 Uiso 1 1 calc R U . . .
H56C H 0.3462 0.7871 0.3914 0.061 Uiso 1 1 calc R U . . .
C57 C 0.2453(3) 0.79168(6) 0.23061(19) 0.0473(6) Uani 1 1 d . . . . .
H57A H 0.2168 0.8101 0.2600 0.071 Uiso 1 1 calc R U . . .
H57B H 0.1746 0.7865 0.1841 0.071 Uiso 1 1 calc R U . . .
H57C H 0.3265 0.7979 0.2132 0.071 Uiso 1 1 calc R U . . .
C58 C -0.1553(2) 0.67799(6) 0.15336(14) 0.0353(5) Uani 1 1 d . . . . .
H58A H -0.1155 0.6585 0.1337 0.053 Uiso 1 1 calc R U . . .
H58B H -0.2269 0.6867 0.1112 0.053 Uiso 1 1 calc R U . . .
H58C H -0.1918 0.6717 0.1993 0.053 Uiso 1 1 calc R U . . .
C59 C -0.1095(2) 0.74775(6) 0.22071(15) 0.0397(5) Uani 1 1 d . . . . .
H59A H -0.1435 0.7411 0.2673 0.060 Uiso 1 1 calc R U . . .
H59B H -0.1838 0.7550 0.1783 0.060 Uiso 1 1 calc R U . . .
H59C H -0.0461 0.7660 0.2352 0.060 Uiso 1 1 calc R U . . .
C60 C 0.0335(3) 0.72425(8) 0.09043(14) 0.0477(7) Uani 1 1 d . . . . .
H60A H 0.1070 0.7401 0.1042 0.072 Uiso 1 1 calc R U . . .
H60B H -0.0413 0.7346 0.0534 0.072 Uiso 1 1 calc R U . . .
H60C H 0.0635 0.7047 0.0654 0.072 Uiso 1 1 calc R U . . .
C1A C 0.6758(14) 0.4765(3) 0.5615(8) 0.144(4) Uani 0.5 1 d D U P . .
C1B C 0.6080(8) 0.5051(2) 0.5132(5) 0.0753(19) Uani 0.5 1 d D U P . .
C1C C 0.4707(10) 0.4919(3) 0.5056(8) 0.122(3) Uani 0.5 1 d D U P . .
C1D C 0.3804(12) 0.5126(3) 0.4613(7) 0.116(3) Uani 0.5 1 d D U P . .
C1E C 0.4047(10) 0.5428(3) 0.4268(5) 0.102(2) Uani 0.5 1 d D U P . .
C1F C 0.5220(10) 0.5526(2) 0.4370(5) 0.098(2) Uani 0.5 1 d D U P . .
C1G C 0.6176(9) 0.5330(2) 0.4790(5) 0.089(2) Uani 0.5 1 d D U P . .

loop_
_atom_site_aniso_label
_atom_site_aniso_U_11
_atom_site_aniso_U_22
_atom_site_aniso_U_33
_atom_site_aniso_U_23
_atom_site_aniso_U_13
_atom_site_aniso_U_12
Si1 0.0173(2) 0.0196(2) 0.0168(2) 0.00000(17) 0.00381(17) -0.00186(18)
C1 0.0159(8) 0.0222(8) 0.0174(8) 0.0002(6) 0.0064(6) -0.0008(6)
N1 0.0162(7) 0.0197(7) 0.0164(7) -0.0006(5) 0.0039(5) -0.0005(5)
Si3 0.0152(2) 0.0184(2) 0.0174(2) 0.00131(17) 0.00396(17) 0.00033(17)
C3 0.0216(9) 0.0226(9) 0.0267(9) -0.0003(7) 0.0052(7) 0.0004(7)
N3 0.0214(7) 0.0250(8) 0.0215(7) -0.0025(6) 0.0076(6) -0.0019(6)
Si2 0.0208(2) 0.0304(3) 0.0181(2) 0.0015(2) 0.00082(19) 0.0019(2)
C2 0.0163(8) 0.0202(8) 0.0230(9) -0.0028(7) 0.0042(7) 0.0002(6)
N2 0.0216(8) 0.0240(8) 0.0249(8) -0.0006(6) 0.0063(6) -0.0068(6)
N5 0.0167(7) 0.0193(7) 0.0233(7) -0.0023(6) 0.0034(6) 0.0009(6)
C5 0.0161(9) 0.0263(10) 0.0602(15) -0.0093(10) 0.0003(9) 0.0019(8)
Si4 0.0224(2) 0.0297(3) 0.0178(2) 0.00102(19) 0.00612(19) -0.0075(2)
C4 0.0277(10) 0.0261(10) 0.0367(11) 0.0009(8) -0.0055(9) 0.0032(8)
N4 0.0149(7) 0.0197(7) 0.0193(7) 0.0024(5) 0.0043(5) -0.0015(5)
C9 0.0376(11) 0.0288(10) 0.0229(9) -0.0049(8) 0.0074(8) 0.0028(8)
C8 0.0242(9) 0.0204(8) 0.0221(9) -0.0059(7) 0.0059(7) -0.0019(7)
C7 0.0240(9) 0.0298(10) 0.0295(10) -0.0027(8) 0.0112(8) -0.0028(8)
N6 0.0167(7) 0.0197(7) 0.0208(7) -0.0033(6) 0.0032(6) -0.0004(6)
C6 0.0208(9) 0.0280(10) 0.0579(14) -0.0104(10) 0.0190(9) -0.0046(8)
C10 0.0321(11) 0.0320(11) 0.0341(11) -0.0108(9) 0.0095(9) -0.0121(9)
C11 0.0363(11) 0.0231(9) 0.0349(11) -0.0054(8) 0.0061(9) 0.0040(8)
C13 0.0325(11) 0.0275(10) 0.0448(12) -0.0078(9) 0.0150(10) 0.0051(8)
C12 0.0212(9) 0.0187(8) 0.0326(10) -0.0047(7) 0.0038(7) 0.0008(7)
C14 0.0290(10) 0.0222(9) 0.0435(12) 0.0032(8) 0.0085(9) -0.0013(8)
C15 0.0370(12) 0.0276(11) 0.0490(14) -0.0144(10) -0.0042(10) -0.0001(9)
C16 0.0474(14) 0.0450(13) 0.0387(12) -0.0037(10) 0.0279(11) -0.0034(11)
C18 0.0404(13) 0.0734(18) 0.0264(11) 0.0201(11) 0.0033(10) -0.0120(12)
C17 0.0466(13) 0.0416(12) 0.0312(11) -0.0033(9) 0.0189(10) -0.0223(10)
C19 0.0167(8) 0.0241(9) 0.0180(8) 0.0072(7) 0.0025(6) 0.0000(7)
C20 0.0214(9) 0.0250(9) 0.0312(10) 0.0120(8) 0.0061(8) 0.0035(7)
C21 0.0243(10) 0.0339(11) 0.0502(13) 0.0176(10) 0.0072(9) 0.0088(9)
C22 0.0175(9) 0.0474(13) 0.0460(13) 0.0190(11) 0.0006(9) 0.0035(9)
C23 0.0215(9) 0.0433(12) 0.0318(11) 0.0079(9) 0.0002(8) -0.0067(9)
C24 0.0208(9) 0.0317(10) 0.0216(9) 0.0036(7) 0.0044(7) -0.0039(7)
C25 0.0227(10) 0.0335(11) 0.0405(12) -0.0113(9) 0.0057(8) -0.0076(8)
C26 0.0550(17) 0.079(2) 0.0526(17) -0.0345(16) 0.0104(14) -0.0112(16)
C27 0.0363(13) 0.0271(11) 0.0787(19) -0.0014(11) 0.0165(13) -0.0072(9)
C28 0.0256(10) 0.0216(9) 0.0461(12) 0.0054(8) 0.0094(9) 0.0050(8)
C29 0.0422(13) 0.0318(11) 0.0585(16) -0.0049(11) 0.0187(12) 0.0072(10)
C30 0.0439(14) 0.0267(11) 0.0723(18) 0.0165(11) 0.0165(13) 0.0048(10)
C31 0.0171(8) 0.0299(9) 0.0160(8) 0.0046(7) 0.0022(6) -0.0013(7)
C32 0.0207(9) 0.0338(10) 0.0227(9) 0.0060(8) 0.0067(7) -0.0011(7)
C33 0.0266(10) 0.0493(13) 0.0284(10) 0.0169(9) 0.0090(8) 0.0045(9)
C34 0.0421(14) 0.0700(18) 0.0444(14) 0.0305(13) 0.0256(11) 0.0119(13)
C35 0.0294(12) 0.0633(17) 0.0672(18) 0.0220(14) 0.0277(12) 0.0049(11)
C36 0.0196(10) 0.0509(14) 0.0510(14) 0.0114(11) 0.0049(9) 0.0034(9)
C37 0.0246(10) 0.0435(12) 0.0254(10) 0.0093(9) 0.0021(8) 0.0004(9)
C38 0.0321(11) 0.0326(10) 0.0258(10) -0.0086(8) 0.0122(8) -0.0026(8)
C39 0.0428(13) 0.0534(14) 0.0228(10) -0.0107(10) 0.0079(9) -0.0047(11)
C40 0.0489(14) 0.0336(11) 0.0425(13) -0.0162(10) 0.0206(11) -0.0103(10)
C41 0.0420(13) 0.0451(13) 0.0439(13) -0.0130(11) 0.0185(11) 0.0073(11)
C42 0.0307(10) 0.0248(10) 0.0373(11) -0.0014(8) 0.0088(9) -0.0099(8)
C43 0.0503(15) 0.0310(12) 0.0495(14) 0.0110(10) 0.0059(12) -0.0052(10)
C44 0.0553(15) 0.0249(11) 0.0617(16) -0.0127(10) 0.0271(13) -0.0146(10)
C45 0.0368(12) 0.0388(12) 0.0480(14) -0.0034(10) 0.0060(10) -0.0190(10)
C46 0.0177(8) 0.0211(8) 0.0141(7) 0.0018(6) 0.0038(6) 0.0014(6)
C47 0.0210(8) 0.0195(8) 0.0211(8) 0.0045(6) 0.0055(7) 0.0012(7)
C48 0.0245(9) 0.0259(9) 0.0337(10) 0.0078(8) 0.0106(8) -0.0017(7)
C49 0.0243(10) 0.0383(11) 0.0313(10) 0.0071(9) 0.0134(8) 0.0013(8)
C50 0.0308(10) 0.0337(11) 0.0319(10) -0.0023(8) 0.0172(9) 0.0057(8)
C51 0.0277(10) 0.0250(9) 0.0242(9) -0.0040(7) 0.0117(8) -0.0011(7)
C52 0.0478(14) 0.0287(11) 0.0593(15) -0.0216(10) 0.0341(12) -0.0102(10)
C53 0.079(2) 0.084(2) 0.080(2) -0.061(2) 0.0388(19) -0.0363(19)
C54 0.083(2) 0.0218(12) 0.120(3) -0.0003(15) 0.058(2) 0.0036(13)
C55 0.0289(10) 0.0183(9) 0.0420(12) -0.0030(8) 0.0134(9) -0.0035(7)
C56 0.0452(13) 0.0308(11) 0.0495(14) -0.0144(10) 0.0169(11) -0.0130(10)
C57 0.0454(14) 0.0238(11) 0.0758(19) 0.0102(11) 0.0195(13) 0.0034(10)
C58 0.0252(10) 0.0420(12) 0.0336(11) -0.0072(9) -0.0049(8) -0.0016(9)
C59 0.0340(12) 0.0368(12) 0.0433(13) 0.0000(10) -0.0026(10) 0.0129(10)
C60 0.0362(13) 0.0800(19) 0.0238(11) 0.0171(11) 0.0000(9) 0.0009(12)
C1A 0.150(6) 0.145(6) 0.137(6) -0.008(4) 0.029(4) 0.019(4)
C1B 0.087(4) 0.088(3) 0.055(3) -0.037(3) 0.024(3) 0.023(3)
C1C 0.137(5) 0.131(5) 0.106(4) -0.045(4) 0.045(4) 0.003(4)
C1D 0.127(5) 0.126(5) 0.097(5) -0.038(4) 0.032(4) 0.013(4)
C1E 0.119(4) 0.119(4) 0.073(4) -0.033(3) 0.034(3) 0.001(3)
C1F 0.117(4) 0.115(4) 0.072(4) -0.028(3) 0.039(3) 0.008(3)
C1G 0.100(4) 0.105(4) 0.072(3) -0.036(3) 0.040(3) 0.006(3)

loop_
_atom_type_symbol
_atom_type_description
_atom_type_scat_dispersion_real
_atom_type_scat_dispersion_imag
_atom_type_scat_source
C C 0.0033 0.0016 'International Tables Vol C Tables 4.2.6.8 and 6.1.1.4'
H H 0.0000 0.0000 'International Tables Vol C Tables 4.2.6.8 and 6.1.1.4'
N N 0.0061 0.0033 'International Tables Vol C Tables 4.2.6.8 and 6.1.1.4'
Si Si 0.0817 0.0704 'International Tables Vol C Tables 4.2.6.8 and 6.1.1.4'

loop_
_geom_angle_atom_site_label_1
_geom_angle_atom_site_label_2
_geom_angle_atom_site_label_3
_geom_angle
_geom_angle_site_symmetry_1
_geom_angle_site_symmetry_3
_geom_angle_publ_flag
N1 Si1 N3 105.20(7) . . ?
N1 Si1 N2 106.92(7) . . ?
N3 Si1 N2 67.77(7) . . ?
N5 C1 C2 127.23(16) . . ?
N5 C1 N6 107.31(15) . . ?
N6 C1 C2 125.46(16) . . ?
Si2 N1 Si1 129.84(9) . . ?
C46 N1 Si1 115.96(11) . . ?
C46 N1 Si2 114.18(11) . . ?
N4 Si3 N5 107.37(7) . . ?
N4 Si3 N6 106.96(7) . . ?
N6 Si3 N5 67.59(7) . . ?
C2 C3 H3 119.9 . . ?
C2 C3 C4 120.28(19) . . ?
C4 C3 H3 119.9 . . ?
C31 N3 Si1 91.67(12) . . ?
C31 N3 C38 125.84(16) . . ?
C38 N3 Si1 132.24(13) . . ?
N1 Si2 C58 111.94(9) . . ?
N1 Si2 C59 113.17(9) . . ?
N1 Si2 C60 110.34(10) . . ?
C59 Si2 C58 106.10(11) . . ?
C59 Si2 C60 108.33(13) . . ?
C60 Si2 C58 106.65(12) . . ?
C3 C2 C1 123.17(16) . . ?
C7 C2 C1 117.77(17) . . ?
C7 C2 C3 119.05(17) . . ?
C31 N2 Si1 90.64(11) . . ?
C31 N2 C42 126.02(16) . . ?
C42 N2 Si1 135.35(13) . . ?
C1 N5 Si3 91.08(11) . . ?
C1 N5 C12 125.70(15) . . ?
C12 N5 Si3 135.54(12) . . ?
C4 C5 H5 120.0 . . ?
C6 C5 H5 120.0 . . ?
C6 C5 C4 120.03(19) . . ?
N4 Si4 C16 112.17(9) . . ?
N4 Si4 C18 109.53(10) . . ?
N4 Si4 C17 112.73(9) . . ?
C16 Si4 C18 107.46(13) . . ?
C16 Si4 C17 106.31(12) . . ?
C17 Si4 C18 108.43(12) . . ?
C3 C4 H4 119.9 . . ?
C5 C4 C3 120.1(2) . . ?
C5 C4 H4 119.9 . . ?
Si4 N4 Si3 129.71(9) . . ?
C19 N4 Si3 116.79(11) . . ?
C19 N4 Si4 113.50(11) . . ?
H9A C9 H9B 109.5 . . ?
H9A C9 H9C 109.5 . . ?
H9B C9 H9C 109.5 . . ?
C8 C9 H9A 109.5 . . ?
C8 C9 H9B 109.5 . . ?
C8 C9 H9C 109.5 . . ?
C9 C8 C10 110.30(17) . . ?
N6 C8 C9 111.24(15) . . ?
N6 C8 C10 112.11(15) . . ?
N6 C8 C11 106.62(15) . . ?
C11 C8 C9 107.72(16) . . ?
C11 C8 C10 108.66(17) . . ?
C2 C7 H7 119.8 . . ?
C2 C7 C6 120.4(2) . . ?
C6 C7 H7 119.8 . . ?
C1 N6 Si3 91.11(11) . . ?
C1 N6 C8 125.90(15) . . ?
C8 N6 Si3 135.33(12) . . ?
C5 C6 C7 120.1(2) . . ?
C5 C6 H6 120.0 . . ?
C7 C6 H6 120.0 . . ?
C8 C10 H10A 109.5 . . ?
C8 C10 H10B 109.5 . . ?
C8 C10 H10C 109.5 . . ?
H10A C10 H10B 109.5 . . ?
H10A C10 H10C 109.5 . . ?
H10B C10 H10C 109.5 . . ?
C8 C11 H11A 109.5 . . ?
C8 C11 H11B 109.5 . . ?
C8 C11 H11C 109.5 . . ?
H11A C11 H11B 109.5 . . ?
H11A C11 H11C 109.5 . . ?
H11B C11 H11C 109.5 . . ?
H13A C13 H13B 109.5 . . ?
H13A C13 H13C 109.5 . . ?
H13B C13 H13C 109.5 . . ?
C12 C13 H13A 109.5 . . ?
C12 C13 H13B 109.5 . . ?
C12 C13 H13C 109.5 . . ?
N5 C12 C13 112.23(16) . . ?
N5 C12 C14 110.87(16) . . ?
N5 C12 C15 106.98(15) . . ?
C14 C12 C13 110.06(17) . . ?
C14 C12 C15 107.95(18) . . ?
C15 C12 C13 108.58(18) . . ?
C12 C14 H14A 109.5 . . ?
C12 C14 H14B 109.5 . . ?
C12 C14 H14C 109.5 . . ?
H14A C14 H14B 109.5 . . ?
H14A C14 H14C 109.5 . . ?
H14B C14 H14C 109.5 . . ?
C12 C15 H15A 109.5 . . ?
C12 C15 H15B 109.5 . . ?
C12 C15 H15C 109.5 . . ?
H15A C15 H15B 109.5 . . ?
H15A C15 H15C 109.5 . . ?
H15B C15 H15C 109.5 . . ?
Si4 C16 H16A 109.5 . . ?
Si4 C16 H16B 109.5 . . ?
Si4 C16 H16C 109.5 . . ?
H16A C16 H16B 109.5 . . ?
H16A C16 H16C 109.5 . . ?
H16B C16 H16C 109.5 . . ?
Si4 C18 H18A 109.5 . . ?
Si4 C18 H18B 109.5 . . ?
Si4 C18 H18C 109.5 . . ?
H18A C18 H18B 109.5 . . ?
H18A C18 H18C 109.5 . . ?
H18B C18 H18C 109.5 . . ?
Si4 C17 H17A 109.5 . . ?
Si4 C17 H17B 109.5 . . ?
Si4 C17 H17C 109.5 . . ?
H17A C17 H17B 109.5 . . ?
H17A C17 H17C 109.5 . . ?
H17B C17 H17C 109.5 . . ?
C20 C19 N4 120.71(16) . . ?
C20 C19 C24 118.56(17) . . ?
C24 C19 N4 120.62(16) . . ?
C19 C20 C28 122.54(17) . . ?
C21 C20 C19 119.53(19) . . ?
C21 C20 C28 117.92(19) . . ?
C20 C21 H21 119.1 . . ?
C22 C21 C20 121.9(2) . . ?
C22 C21 H21 119.1 . . ?
C21 C22 H22 120.5 . . ?
C21 C22 C23 118.9(2) . . ?
C23 C22 H22 120.5 . . ?
C22 C23 H23 119.2 . . ?
C22 C23 C24 121.6(2) . . ?
C24 C23 H23 119.2 . . ?
C19 C24 C25 122.43(17) . . ?
C23 C24 C19 119.57(19) . . ?
C23 C24 C25 117.98(18) . . ?
C24 C25 H25 107.8 . . ?
C24 C25 C26 113.2(2) . . ?
C24 C25 C27 109.70(18) . . ?
C26 C25 H25 107.8 . . ?
C26 C25 C27 110.5(2) . . ?
C27 C25 H25 107.8 . . ?
C25 C26 H26A 109.5 . . ?
C25 C26 H26B 109.5 . . ?
C25 C26 H26C 109.5 . . ?
H26A C26 H26B 109.5 . . ?
H26A C26 H26C 109.5 . . ?
H26B C26 H26C 109.5 . . ?
C25 C27 H27A 109.5 . . ?
C25 C27 H27B 109.5 . . ?
C25 C27 H27C 109.5 . . ?
H27A C27 H27B 109.5 . . ?
H27A C27 H27C 109.5 . . ?
H27B C27 H27C 109.5 . . ?
C20 C28 H28 107.7 . . ?
C20 C28 C29 110.42(18) . . ?
C20 C28 C30 112.6(2) . . ?
C29 C28 H28 107.7 . . ?
C29 C28 C30 110.42(19) . . ?
C30 C28 H28 107.7 . . ?
C28 C29 H29A 109.5 . . ?
C28 C29 H29B 109.5 . . ?
C28 C29 H29C 109.5 . . ?
H29A C29 H29B 109.5 . . ?
H29A C29 H29C 109.5 . . ?
H29B C29 H29C 109.5 . . ?
C28 C30 H30A 109.5 . . ?
C28 C30 H30B 109.5 . . ?
C28 C30 H30C 109.5 . . ?
H30A C30 H30B 109.5 . . ?
H30A C30 H30C 109.5 . . ?
H30B C30 H30C 109.5 . . ?
N3 C31 C32 125.82(17) . . ?
N2 C31 N3 107.44(15) . . ?
N2 C31 C32 126.67(17) . . ?
C33 C32 C31 123.62(18) . . ?
C33 C32 C37 119.27(18) . . ?
C37 C32 C31 117.11(17) . . ?
C32 C33 H33 120.3 . . ?
C32 C33 C34 119.4(2) . . ?
C34 C33 H33 120.3 . . ?
C33 C34 H34 119.5 . . ?
C35 C34 C33 121.0(2) . . ?
C35 C34 H34 119.5 . . ?
C34 C35 H35 120.0 . . ?
C36 C35 C34 120.0(2) . . ?
C36 C35 H35 120.0 . . ?
C35 C36 H36 120.1 . . ?
C35 C36 C37 119.7(2) . . ?
C37 C36 H36 120.1 . . ?
C32 C37 H37 119.7 . . ?
C36 C37 C32 120.6(2) . . ?
C36 C37 H37 119.7 . . ?
N3 C38 C39 109.90(18) . . ?
N3 C38 C40 106.64(16) . . ?
N3 C38 C41 113.06(18) . . ?
C39 C38 C41 110.33(18) . . ?
C40 C38 C39 108.01(19) . . ?
C40 C38 C41 108.7(2) . . ?
C38 C39 H39A 109.5 . . ?
C38 C39 H39B 109.5 . . ?
C38 C39 H39C 109.5 . . ?
H39A C39 H39B 109.5 . . ?
H39A C39 H39C 109.5 . . ?
H39B C39 H39C 109.5 . . ?
C38 C40 H40A 109.5 . . ?
C38 C40 H40B 109.5 . . ?
C38 C40 H40C 109.5 . . ?
H40A C40 H40B 109.5 . . ?
H40A C40 H40C 109.5 . . ?
H40B C40 H40C 109.5 . . ?
C38 C41 H41A 109.5 . . ?
C38 C41 H41B 109.5 . . ?
C38 C41 H41C 109.5 . . ?
H41A C41 H41B 109.5 . . ?
H41A C41 H41C 109.5 . . ?
H41B C41 H41C 109.5 . . ?
N2 C42 C43 110.15(18) . . ?
N2 C42 C44 106.91(16) . . ?
N2 C42 C45 112.76(18) . . ?
C43 C42 C45 110.20(19) . . ?
C44 C42 C43 108.0(2) . . ?
C44 C42 C45 108.6(2) . . ?
C42 C43 H43A 109.5 . . ?
C42 C43 H43B 109.5 . . ?
C42 C43 H43C 109.5 . . ?
H43A C43 H43B 109.5 . . ?
H43A C43 H43C 109.5 . . ?
H43B C43 H43C 109.5 . . ?
C42 C44 H44A 109.5 . . ?
C42 C44 H44B 109.5 . . ?
C42 C44 H44C 109.5 . . ?
H44A C44 H44B 109.5 . . ?
H44A C44 H44C 109.5 . . ?
H44B C44 H44C 109.5 . . ?
C42 C45 H45A 109.5 . . ?
C42 C45 H45B 109.5 . . ?
C42 C45 H45C 109.5 . . ?
H45A C45 H45B 109.5 . . ?
H45A C45 H45C 109.5 . . ?
H45B C45 H45C 109.5 . . ?
C47 C46 N1 120.54(15) . . ?
C51 C46 N1 120.86(16) . . ?
C51 C46 C47 118.52(16) . . ?
C46 C47 C55 122.89(16) . . ?
C48 C47 C46 119.42(17) . . ?
C48 C47 C55 117.68(17) . . ?
C47 C48 H48 119.0 . . ?
C49 C48 C47 121.91(19) . . ?
C49 C48 H48 119.0 . . ?
C48 C49 H49 120.6 . . ?
C50 C49 C48 118.77(18) . . ?
C50 C49 H49 120.6 . . ?
C49 C50 H50 119.2 . . ?
C49 C50 C51 121.54(19) . . ?
C51 C50 H50 119.2 . . ?
C46 C51 C52 122.17(17) . . ?
C50 C51 C46 119.81(18) . . ?
C50 C51 C52 118.02(18) . . ?
C51 C52 H52 107.4 . . ?
C51 C52 C53 111.9(2) . . ?
C51 C52 C54 111.2(2) . . ?
C53 C52 H52 107.4 . . ?
C54 C52 H52 107.4 . . ?
C54 C52 C53 111.5(2) . . ?
C52 C53 H53A 109.5 . . ?
C52 C53 H53B 109.5 . . ?
C52 C53 H53C 109.5 . . ?
H53A C53 H53B 109.5 . . ?
H53A C53 H53C 109.5 . . ?
H53B C53 H53C 109.5 . . ?
C52 C54 H54A 109.5 . . ?
C52 C54 H54B 109.5 . . ?
C52 C54 H54C 109.5 . . ?
H54A C54 H54B 109.5 . . ?
H54A C54 H54C 109.5 . . ?
H54B C54 H54C 109.5 . . ?
C47 C55 H55 107.8 . . ?
C47 C55 C56 110.25(18) . . ?
C47 C55 C57 112.63(19) . . ?
C56 C55 H55 107.8 . . ?
C57 C55 H55 107.8 . . ?
C57 C55 C56 110.39(19) . . ?
C55 C56 H56A 109.5 . . ?
C55 C56 H56B 109.5 . . ?
C55 C56 H56C 109.5 . . ?
H56A C56 H56B 109.5 . . ?
H56A C56 H56C 109.5 . . ?
H56B C56 H56C 109.5 . . ?
C55 C57 H57A 109.5 . . ?
C55 C57 H57B 109.5 . . ?
C55 C57 H57C 109.5 . . ?
H57A C57 H57B 109.5 . . ?
H57A C57 H57C 109.5 . . ?
H57B C57 H57C 109.5 . . ?
Si2 C58 H58A 109.5 . . ?
Si2 C58 H58B 109.5 . . ?
Si2 C58 H58C 109.5 . . ?
H58A C58 H58B 109.5 . . ?
H58A C58 H58C 109.5 . . ?
H58B C58 H58C 109.5 . . ?
Si2 C59 H59A 109.5 . . ?
Si2 C59 H59B 109.5 . . ?
Si2 C59 H59C 109.5 . . ?
H59A C59 H59B 109.5 . . ?
H59A C59 H59C 109.5 . . ?
H59B C59 H59C 109.5 . . ?
Si2 C60 H60A 109.5 . . ?
Si2 C60 H60B 109.5 . . ?
Si2 C60 H60C 109.5 . . ?
H60A C60 H60B 109.5 . . ?
H60A C60 H60C 109.5 . . ?
H60B C60 H60C 109.5 . . ?
C1D C1A C1B 20.5(13) 3_666 . ?
C1D C1A C1E 89.6(17) 3_666 3_666 ?
C1E C1A C1B 110.1(11) 3_666 . ?
C1C C1B C1A 129.5(15) 3_666 . ?
C1C C1B C1A 95.2(8) . . ?
C1C C1B C1C 34.4(14) 3_666 . ?
C1C C1B C1D 110.8(18) 3_666 3_666 ?
C1C C1B C1G 81.7(11) 3_666 . ?
C1D C1B C1A 18.8(12) 3_666 . ?
C1D C1B C1C 76.4(13) 3_666 . ?
C1D C1B C1G 167.5(15) 3_666 . ?
C1G C1B C1A 148.8(9) . . ?
C1G C1B C1C 116.1(9) . . ?
C1B C1C C1B 145.6(14) 3_666 . ?
C1B C1C C1C 116(2) 3_666 3_666 ?
C1B C1C C1D 177.6(18) 3_666 3_666 ?
C1B C1C C1D 35.1(10) 3_666 . ?
C1B C1C C1D 32.1(5) . 3_666 ?
C1B C1C C1E 74.6(6) . 3_666 ?
C1B C1C C1E 139.8(14) 3_666 3_666 ?
C1B C1C C1F 109.7(7) . 3_666 ?
C1B C1C C1F 104.7(13) 3_666 3_666 ?
C1B C1C C1G 63.8(10) 3_666 3_666 ?
C1C C1C C1B 29.4(10) 3_666 . ?
C1C C1C C1D 61.4(11) 3_666 3_666 ?
C1C C1C C1D 81.2(15) 3_666 . ?
C1C C1C C1E 104.0(14) 3_666 3_666 ?
C1C C1C C1F 139.1(16) 3_666 3_666 ?
C1C C1C C1G 179(2) 3_666 3_666 ?
C1D C1C C1B 110.5(9) . . ?
C1D C1C C1D 142.6(9) . 3_666 ?
C1D C1C C1E 174.8(8) . 3_666 ?
C1D C1C C1E 42.6(6) 3_666 3_666 ?
C1D C1C C1F 139.7(8) . 3_666 ?
C1D C1C C1F 77.7(8) 3_666 3_666 ?
C1D C1C C1G 98.9(8) . 3_666 ?
C1F C1C C1E 35.1(4) 3_666 3_666 ?
C1G C1C C1B 150.6(10) 3_666 . ?
C1G C1C C1D 118.5(11) 3_666 3_666 ?
C1G C1C C1E 76.0(7) 3_666 3_666 ?
C1G C1C C1F 40.9(5) 3_666 3_666 ?
C1A C1D C1B 141(2) 3_666 3_666 ?
C1A C1D C1C 148(2) 3_666 3_666 ?
C1A C1D C1C 174(2) 3_666 . ?
C1A C1D C1E 57.5(14) 3_666 . ?
C1B C1D C1C 34.2(10) 3_666 . ?
C1B C1D C1C 71.6(12) 3_666 3_666 ?
C1B C1D C1E 161.9(16) 3_666 . ?
C1C C1D C1C 37.4(9) . 3_666 ?
C1C C1D C1E 127.7(10) . . ?
C1E C1D C1C 90.3(9) . 3_666 ?
C1A C1E C1C 80.1(9) 3_666 3_666 ?
C1A C1E C1D 33.0(8) 3_666 . ?
C1A C1E C1F 151.1(12) 3_666 . ?
C1D C1E C1C 47.1(6) . 3_666 ?
C1F C1E C1C 71.1(7) . 3_666 ?
C1F C1E C1D 118.2(10) . . ?
C1E C1F C1C 73.8(7) . 3_666 ?
C1E C1F C1G 117.4(9) . . ?
C1G C1F C1C 43.6(6) . 3_666 ?
C1B C1G C1C 34.5(6) . 3_666 ?
C1B C1G C1F 130.0(9) . . ?
C1F C1G C1C 95.5(8) . 3_666 ?

loop_
_geom_bond_atom_site_label_1
_geom_bond_atom_site_label_2
_geom_bond_distance
_geom_bond_site_symmetry_2
_geom_bond_publ_flag
Si1 N1 1.7852(16) . ?
Si1 N3 1.9178(17) . ?
Si1 N2 1.9469(17) . ?
C1 C2 1.502(2) . ?
C1 N5 1.336(2) . ?
C1 N6 1.341(2) . ?
N1 Si2 1.7627(16) . ?
N1 C46 1.465(2) . ?
Si3 N5 1.9404(16) . ?
Si3 N4 1.7854(16) . ?
Si3 N6 1.9357(16) . ?
C3 H3 0.9300 . ?
C3 C2 1.392(3) . ?
C3 C4 1.393(3) . ?
N3 C31 1.340(2) . ?
N3 C38 1.489(2) . ?
Si2 C58 1.868(2) . ?
Si2 C59 1.865(2) . ?
Si2 C60 1.867(2) . ?
C2 C7 1.391(3) . ?
N2 C31 1.332(2) . ?
N2 C42 1.497(2) . ?
N5 C12 1.495(2) . ?
C5 H5 0.9300 . ?
C5 C4 1.386(3) . ?
C5 C6 1.377(3) . ?
Si4 N4 1.7601(16) . ?
Si4 C16 1.862(2) . ?
Si4 C18 1.866(2) . ?
Si4 C17 1.866(2) . ?
C4 H4 0.9300 . ?
N4 C19 1.466(2) . ?
C9 H9A 0.9600 . ?
C9 H9B 0.9600 . ?
C9 H9C 0.9600 . ?
C9 C8 1.530(3) . ?
C8 N6 1.491(2) . ?
C8 C10 1.538(3) . ?
C8 C11 1.527(3) . ?
C7 H7 0.9300 . ?
C7 C6 1.395(3) . ?
C6 H6 0.9300 . ?
C10 H10A 0.9600 . ?
C10 H10B 0.9600 . ?
C10 H10C 0.9600 . ?
C11 H11A 0.9600 . ?
C11 H11B 0.9600 . ?
C11 H11C 0.9600 . ?
C13 H13A 0.9600 . ?
C13 H13B 0.9600 . ?
C13 H13C 0.9600 . ?
C13 C12 1.538(3) . ?
C12 C14 1.526(3) . ?
C12 C15 1.530(3) . ?
C14 H14A 0.9600 . ?
C14 H14B 0.9600 . ?
C14 H14C 0.9600 . ?
C15 H15A 0.9600 . ?
C15 H15B 0.9600 . ?
C15 H15C 0.9600 . ?
C16 H16A 0.9600 . ?
C16 H16B 0.9600 . ?
C16 H16C 0.9600 . ?
C18 H18A 0.9600 . ?
C18 H18B 0.9600 . ?
C18 H18C 0.9600 . ?
C17 H17A 0.9600 . ?
C17 H17B 0.9600 . ?
C17 H17C 0.9600 . ?
C19 C20 1.410(3) . ?
C19 C24 1.415(3) . ?
C20 C21 1.402(3) . ?
C20 C28 1.517(3) . ?
C21 H21 0.9300 . ?
C21 C22 1.376(3) . ?
C22 H22 0.9300 . ?
C22 C23 1.377(3) . ?
C23 H23 0.9300 . ?
C23 C24 1.405(3) . ?
C24 C25 1.503(3) . ?
C25 H25 0.9800 . ?
C25 C26 1.532(3) . ?
C25 C27 1.533(3) . ?
C26 H26A 0.9600 . ?
C26 H26B 0.9600 . ?
C26 H26C 0.9600 . ?
C27 H27A 0.9600 . ?
C27 H27B 0.9600 . ?
C27 H27C 0.9600 . ?
C28 H28 0.9800 . ?
C28 C29 1.529(3) . ?
C28 C30 1.529(3) . ?
C29 H29A 0.9600 . ?
C29 H29B 0.9600 . ?
C29 H29C 0.9600 . ?
C30 H30A 0.9600 . ?
C30 H30B 0.9600 . ?
C30 H30C 0.9600 . ?
C31 C32 1.493(3) . ?
C32 C33 1.390(3) . ?
C32 C37 1.400(3) . ?
C33 H33 0.9300 . ?
C33 C34 1.391(3) . ?
C34 H34 0.9300 . ?
C34 C35 1.382(4) . ?
C35 H35 0.9300 . ?
C35 C36 1.377(4) . ?
C36 H36 0.9300 . ?
C36 C37 1.388(3) . ?
C37 H37 0.9300 . ?
C38 C39 1.533(3) . ?
C38 C40 1.527(3) . ?
C38 C41 1.539(3) . ?
C39 H39A 0.9600 . ?
C39 H39B 0.9600 . ?
C39 H39C 0.9600 . ?
C40 H40A 0.9600 . ?
C40 H40B 0.9600 . ?
C40 H40C 0.9600 . ?
C41 H41A 0.9600 . ?
C41 H41B 0.9600 . ?
C41 H41C 0.9600 . ?
C42 C43 1.530(3) . ?
C42 C44 1.520(3) . ?
C42 C45 1.540(3) . ?
C43 H43A 0.9600 . ?
C43 H43B 0.9600 . ?
C43 H43C 0.9600 . ?
C44 H44A 0.9600 . ?
C44 H44B 0.9600 . ?
C44 H44C 0.9600 . ?
C45 H45A 0.9600 . ?
C45 H45B 0.9600 . ?
C45 H45C 0.9600 . ?
C46 C47 1.412(2) . ?
C46 C51 1.407(2) . ?
C47 C48 1.396(3) . ?
C47 C55 1.515(3) . ?
C48 H48 0.9300 . ?
C48 C49 1.377(3) . ?
C49 H49 0.9300 . ?
C49 C50 1.375(3) . ?
C50 H50 0.9300 . ?
C50 C51 1.399(3) . ?
C51 C52 1.512(3) . ?
C52 H52 0.9800 . ?
C52 C53 1.529(4) . ?
C52 C54 1.526(4) . ?
C53 H53A 0.9600 . ?
C53 H53B 0.9600 . ?
C53 H53C 0.9600 . ?
C54 H54A 0.9600 . ?
C54 H54B 0.9600 . ?
C54 H54C 0.9600 . ?
C55 H55 0.9800 . ?
C55 C56 1.531(3) . ?
C55 C57 1.530(3) . ?
C56 H56A 0.9600 . ?
C56 H56B 0.9600 . ?
C56 H56C 0.9600 . ?
C57 H57A 0.9600 . ?
C57 H57B 0.9600 . ?
C57 H57C 0.9600 . ?
C58 H58A 0.9600 . ?
C58 H58B 0.9600 . ?
C58 H58C 0.9600 . ?
C59 H59A 0.9600 . ?
C59 H59B 0.9600 . ?
C59 H59C 0.9600 . ?
C60 H60A 0.9600 . ?
C60 H60B 0.9600 . ?
C60 H60C 0.9600 . ?
C1A C1B 1.474(12) . ?
C1A C1D 0.750(15) 3_666 ?
C1A C1E 1.161(16) 3_666 ?
C1B C1C 0.796(13) 3_666 ?
C1B C1C 1.457(9) . ?
C1B C1D 0.815(13) 3_666 ?
C1B C1G 1.261(9) . ?
C1C C1B 0.796(13) 3_666 ?
C1C C1C 0.92(2) 3_666 ?
C1C C1D 1.326(10) . ?
C1C C1D 1.492(18) 3_666 ?
C1C C1E 2.036(17) 3_666 ?
C1C C1F 2.006(15) 3_666 ?
C1C C1G 1.390(13) 3_666 ?
C1D C1A 0.750(15) 3_666 ?
C1D C1B 0.815(13) 3_666 ?
C1D C1C 1.492(18) 3_666 ?
C1D C1E 1.378(10) . ?
C1E C1A 1.162(16) 3_666 ?
C1E C1C 2.036(17) 3_666 ?
C1E C1F 1.219(9) . ?
C1F C1C 2.006(14) 3_666 ?
C1F C1G 1.318(9) . ?
C1G C1C 1.390(13) 3_666 ?

loop_
_geom_torsion_atom_site_label_1
_geom_torsion_atom_site_label_2
_geom_torsion_atom_site_label_3
_geom_torsion_atom_site_label_4
_geom_torsion
_geom_torsion_site_symmetry_1
_geom_torsion_site_symmetry_2
_geom_torsion_site_symmetry_3
_geom_torsion_site_symmetry_4
_geom_torsion_publ_flag
Si1 N1 Si2 C58 -55.05(14) . . . . ?
Si1 N1 Si2 C59 64.79(15) . . . . ?
Si1 N1 Si2 C60 -173.65(13) . . . . ?
Si1 N1 C46 C47 -99.76(17) . . . . ?
Si1 N1 C46 C51 83.54(18) . . . . ?
Si1 N3 C31 N2 -14.25(15) . . . . ?
Si1 N3 C31 C32 168.66(16) . . . . ?
Si1 N3 C38 C39 -69.8(2) . . . . ?
Si1 N3 C38 C40 47.0(2) . . . . ?
Si1 N3 C38 C41 166.41(16) . . . . ?
Si1 N2 C31 N3 14.03(14) . . . . ?
Si1 N2 C31 C32 -168.92(17) . . . . ?
Si1 N2 C42 C43 73.6(2) . . . . ?
Si1 N2 C42 C44 -43.5(3) . . . . ?
Si1 N2 C42 C45 -162.83(16) . . . . ?
C1 C2 C7 C6 178.40(17) . . . . ?
C1 N5 C12 C13 -57.4(2) . . . . ?
C1 N5 C12 C14 66.2(2) . . . . ?
C1 N5 C12 C15 -176.37(18) . . . . ?
N1 C46 C47 C48 -174.94(16) . . . . ?
N1 C46 C47 C55 6.5(3) . . . . ?
N1 C46 C51 C50 175.20(17) . . . . ?
N1 C46 C51 C52 -5.8(3) . . . . ?
Si3 N5 C12 C13 162.68(15) . . . . ?
Si3 N5 C12 C14 -73.8(2) . . . . ?
Si3 N5 C12 C15 43.7(2) . . . . ?
Si3 N4 C19 C20 94.70(18) . . . . ?
Si3 N4 C19 C24 -89.20(18) . . . . ?
C3 C2 C7 C6 -0.4(3) . . . . ?
N3 Si1 N1 Si2 -37.23(13) . . . . ?
N3 Si1 N1 C46 144.30(12) . . . . ?
N3 C31 C32 C33 -92.1(3) . . . . ?
N3 C31 C32 C37 87.2(3) . . . . ?
Si2 N1 C46 C47 81.53(18) . . . . ?
Si2 N1 C46 C51 -95.17(17) . . . . ?
C2 C1 N5 Si3 164.85(16) . . . . ?
C2 C1 N5 C12 11.6(3) . . . . ?
C2 C1 N6 Si3 -164.81(15) . . . . ?
C2 C1 N6 C8 -11.7(3) . . . . ?
C2 C3 C4 C5 -1.1(3) . . . . ?
C2 C7 C6 C5 -0.5(3) . . . . ?
N2 Si1 N1 Si2 33.67(13) . . . . ?
N2 Si1 N1 C46 -144.80(12) . . . . ?
N2 C31 C32 C33 91.4(3) . . . . ?
N2 C31 C32 C37 -89.4(3) . . . . ?
N5 C1 C2 C3 -92.1(2) . . . . ?
N5 C1 C2 C7 89.2(2) . . . . ?
N5 C1 N6 Si3 15.27(14) . . . . ?
N5 C1 N6 C8 168.41(16) . . . . ?
N5 Si3 N4 Si4 -35.32(13) . . . . ?
N5 Si3 N4 C19 145.45(12) . . . . ?
Si4 N4 C19 C20 -84.66(18) . . . . ?
Si4 N4 C19 C24 91.45(17) . . . . ?
C4 C3 C2 C1 -177.52(17) . . . . ?
C4 C3 C2 C7 1.2(3) . . . . ?
C4 C5 C6 C7 0.6(3) . . . . ?
N4 C19 C20 C21 174.67(17) . . . . ?
N4 C19 C20 C28 -6.5(3) . . . . ?
N4 C19 C24 C23 -175.13(17) . . . . ?
N4 C19 C24 C25 6.6(3) . . . . ?
C9 C8 N6 C1 -65.2(2) . . . . ?
C9 C8 N6 Si3 74.8(2) . . . . ?
N6 C1 C2 C3 88.0(2) . . . . ?
N6 C1 C2 C7 -90.7(2) . . . . ?
N6 C1 N5 Si3 -15.23(14) . . . . ?
N6 C1 N5 C12 -168.43(16) . . . . ?
N6 Si3 N4 Si4 35.89(13) . . . . ?
N6 Si3 N4 C19 -143.35(12) . . . . ?
C6 C5 C4 C3 0.2(3) . . . . ?
C10 C8 N6 C1 58.8(2) . . . . ?
C10 C8 N6 Si3 -161.18(15) . . . . ?
C11 C8 N6 C1 177.59(17) . . . . ?
C11 C8 N6 Si3 -42.4(2) . . . . ?
C16 Si4 N4 Si3 54.80(15) . . . . ?
C16 Si4 N4 C19 -125.95(14) . . . . ?
C18 Si4 N4 Si3 174.03(14) . . . . ?
C18 Si4 N4 C19 -6.72(17) . . . . ?
C17 Si4 N4 Si3 -65.16(15) . . . . ?
C17 Si4 N4 C19 114.09(15) . . . . ?
C19 C20 C21 C22 0.7(3) . . . . ?
C19 C20 C28 C29 -116.0(2) . . . . ?
C19 C20 C28 C30 120.0(2) . . . . ?
C19 C24 C25 C26 -127.5(2) . . . . ?
C19 C24 C25 C27 108.6(2) . . . . ?
C20 C19 C24 C23 1.1(3) . . . . ?
C20 C19 C24 C25 -177.23(18) . . . . ?
C20 C21 C22 C23 0.5(3) . . . . ?
C21 C20 C28 C29 62.8(2) . . . . ?
C21 C20 C28 C30 -61.1(3) . . . . ?
C21 C22 C23 C24 -1.0(3) . . . . ?
C22 C23 C24 C19 0.2(3) . . . . ?
C22 C23 C24 C25 178.6(2) . . . . ?
C23 C24 C25 C26 54.2(3) . . . . ?
C23 C24 C25 C27 -69.7(2) . . . . ?
C24 C19 C20 C21 -1.5(3) . . . . ?
C24 C19 C20 C28 177.31(17) . . . . ?
C28 C20 C21 C22 -178.1(2) . . . . ?
C31 N3 C38 C39 64.9(2) . . . . ?
C31 N3 C38 C40 -178.24(19) . . . . ?
C31 N3 C38 C41 -58.8(3) . . . . ?
C31 N2 C42 C43 -65.5(3) . . . . ?
C31 N2 C42 C44 177.37(19) . . . . ?
C31 N2 C42 C45 58.1(3) . . . . ?
C31 C32 C33 C34 179.0(2) . . . . ?
C31 C32 C37 C36 180.0(2) . . . . ?
C32 C33 C34 C35 0.6(4) . . . . ?
C33 C32 C37 C36 -0.7(3) . . . . ?
C33 C34 C35 C36 0.1(5) . . . . ?
C34 C35 C36 C37 -1.1(4) . . . . ?
C35 C36 C37 C32 1.4(4) . . . . ?
C37 C32 C33 C34 -0.2(4) . . . . ?
C38 N3 C31 N2 -162.53(17) . . . . ?
C38 N3 C31 C32 20.4(3) . . . . ?
C42 N2 C31 N3 166.62(17) . . . . ?
C42 N2 C31 C32 -16.3(3) . . . . ?
C46 N1 Si2 C58 123.44(13) . . . . ?
C46 N1 Si2 C59 -116.72(14) . . . . ?
C46 N1 Si2 C60 4.84(17) . . . . ?
C46 C47 C48 C49 -0.5(3) . . . . ?
C46 C47 C55 C56 115.4(2) . . . . ?
C46 C47 C55 C57 -120.8(2) . . . . ?
C46 C51 C52 C53 116.7(2) . . . . ?
C46 C51 C52 C54 -117.9(2) . . . . ?
C47 C46 C51 C50 -1.6(3) . . . . ?
C47 C46 C51 C52 177.39(19) . . . . ?
C47 C48 C49 C50 -1.2(3) . . . . ?
C48 C47 C55 C56 -63.2(2) . . . . ?
C48 C47 C55 C57 60.5(2) . . . . ?
C48 C49 C50 C51 1.5(3) . . . . ?
C49 C50 C51 C46 -0.1(3) . . . . ?
C49 C50 C51 C52 -179.1(2) . . . . ?
C50 C51 C52 C53 -64.3(3) . . . . ?
C50 C51 C52 C54 61.1(3) . . . . ?
C51 C46 C47 C48 1.8(3) . . . . ?
C51 C46 C47 C55 -176.77(18) . . . . ?
C55 C47 C48 C49 178.19(19) . . . . ?
C1A C1B C1C C1B -178(3) . . . 3_666 ?
C1A C1B C1C C1C -178(3) . . . 3_666 ?
C1A C1B C1C C1D -178.6(10) . . . . ?
C1A C1B C1C C1D 1.1(13) . . . 3_666 ?
C1A C1B C1C C1E 0.6(6) . . . 3_666 ?
C1A C1B C1C C1F -0.2(8) . . . 3_666 ?
C1A C1B C1C C1G -1(2) . . . 3_666 ?
C1A C1B C1G C1C 178.5(18) . . . 3_666 ?
C1A C1B C1G C1F 179.6(10) . . . . ?
C1A C1D C1E C1C 178(2) 3_666 . . 3_666 ?
C1A C1D C1E C1F 176.8(18) 3_666 . . . ?
C1A C1E C1F C1C 4(2) 3_666 . . 3_666 ?
C1A C1E C1F C1G 5(3) 3_666 . . . ?
C1B C1C C1D C1B 180(2) . . . 3_666 ?
C1B C1C C1D C1C 0.2(10) . . . 3_666 ?
C1B C1C C1D C1C -179(3) 3_666 . . 3_666 ?
C1B C1C C1D C1E 179(2) 3_666 . . . ?
C1B C1C C1D C1E -1.2(17) . . . . ?
C1B C1D C1E C1A -176(6) 3_666 . . 3_666 ?
C1B C1D C1E C1C 2(5) 3_666 . . 3_666 ?
C1B C1D C1E C1F 1(5) 3_666 . . . ?
C1C C1B C1C C1B -0.004(18) 3_666 . . 3_666 ?
C1C C1B C1C C1D 0(2) 3_666 . . . ?
C1C C1B C1C C1D 179(3) 3_666 . . 3_666 ?
C1C C1B C1C C1E 179(3) 3_666 . . 3_666 ?
C1C C1B C1C C1F 178(3) 3_666 . . 3_666 ?
C1C C1B C1C C1G 177(4) 3_666 . . 3_666 ?
C1C C1B C1G C1C -0.9(15) . . . 3_666 ?
C1C C1B C1G C1F 1.1(15) 3_666 . . . ?
C1C C1B C1G C1F 0.2(12) . . . . ?
C1C C1C C1D C1B 179(3) 3_666 . . 3_666 ?
C1C C1C C1D C1E -1(2) 3_666 . . . ?
C1C C1D C1E C1A -177(2) . . . 3_666 ?
C1C C1D C1E C1A -178(2) 3_666 . . 3_666 ?
C1C C1D C1E C1C 0.8(13) . . . 3_666 ?
C1C C1D C1E C1F -1.0(12) 3_666 . . . ?
C1C C1D C1E C1F -0.2(17) . . . . ?
C1C C1E C1F C1G 0.7(8) 3_666 . . . ?
C1C C1F C1G C1B -0.6(9) 3_666 . . . ?
C1D C1A C1B C1C -5(4) 3_666 . . 3_666 ?
C1D C1A C1B C1C -3(4) 3_666 . . . ?
C1D C1A C1B C1G 177(4) 3_666 . . . ?
C1D C1B C1C C1B -179(3) 3_666 . . 3_666 ?
C1D C1B C1C C1C -179(3) 3_666 . . 3_666 ?
C1D C1B C1C C1D -179.7(12) 3_666 . . . ?
C1D C1B C1C C1E -0.5(10) 3_666 . . 3_666 ?
C1D C1B C1C C1F -1.3(11) 3_666 . . 3_666 ?
C1D C1B C1C C1G -2(2) 3_666 . . 3_666 ?
C1D C1B C1G C1C -177(100) 3_666 . . 3_666 ?
C1D C1B C1G C1F -176(6) 3_666 . . . ?
C1D C1C C1D C1B 179(3) 3_666 . . 3_666 ?
C1D C1C C1D C1C -0.004(7) 3_666 . . 3_666 ?
C1D C1C C1D C1E -1(2) 3_666 . . . ?
C1D C1E C1F C1C 0.8(9) . . . 3_666 ?
C1D C1E C1F C1G 1.5(13) . . . . ?
C1E C1A C1B C1C -1.1(11) 3_666 . . . ?
C1E C1A C1B C1C -2.5(18) 3_666 . . 3_666 ?
C1E C1A C1B C1D 2(3) 3_666 . . 3_666 ?
C1E C1A C1B C1G 179.4(12) 3_666 . . . ?
C1E C1F C1G C1B -1.6(14) . . . . ?
C1E C1F C1G C1C -1.0(11) . . . 3_666 ?
C1F C1C C1D C1B 1.8(18) 3_666 . . 3_666 ?
C1F C1C C1D C1C -177(3) 3_666 . . 3_666 ?
C1F C1C C1D C1E -178.9(11) 3_666 . . . ?
C1G C1B C1C C1B 2(3) . . . 3_666 ?
C1G C1B C1C C1C 2(3) . . . 3_666 ?
C1G C1B C1C C1D -179.2(14) . . . 3_666 ?
C1G C1B C1C C1D 1.1(12) . . . . ?
C1G C1B C1C C1E -179.7(7) . . . 3_666 ?
C1G C1B C1C C1F 179.5(7) . . . 3_666 ?
C1G C1B C1C C1G 179.0(18) . . . 3_666 ?
C1G C1C C1D C1B 0.6(14) 3_666 . . 3_666 ?
C1G C1C C1D C1C -179(2) 3_666 . . 3_666 ?
C1G C1C C1D C1E 179.9(11) 3_666 . . . ?
